data_1520837
loop_
_publ_author_name
'Berliner, R.'

_publ_section_title
;
 The structure of ettringite
;
_journal_name_full
;
Materials Science of Concrete - The Sidney Diamond Symposium
;
_journal_page_first 127
_journal_page_last 141
_journal_volume 1998
_journal_year 1998
_chemical_formula_sum 'Al2 Ca6 D63.8 O49.9 S3'
_chemical_name_systematic 'Ca6 (Al (O D)6)2 (S O4)3 (D2 O)25.9'
_space_group_IT_number 159
_symmetry_space_group_name_Hall 'P 3 -2c'
_symmetry_space_group_name_H-M 'P 3 1 c'
_cell_angle_alpha 90
_cell_angle_beta 90
_cell_angle_gamma 120
_cell_formula_units_Z 2
_cell_length_a 11.167
_cell_length_b 11.167
_cell_length_c 21.3603
_cell_volume 2306.806
_citation_journal_id_ASTM MSCOFB
_cod_data_source_file Berliner_MSCOFB_1998_1670.cif
_cod_data_source_block D63.8Al2Ca6O49.9S3
_cod_original_formula_sum 'D63.8 Al2 Ca6 O49.9 S3'
_cod_database_code 1520837

loop_
_symmetry_equiv_pos_as_xyz
x,y,z
-y,x-y,z
-x+y,-x,z
y,x,z+1/2
-x,-x+y,z+1/2
x-y,-y,z+1/2

loop_
_atom_site_label
_atom_site_type_symbol
_atom_site_fract_x
_atom_site_fract_y
_atom_site_fract_z
_atom_site_occupancy
_atom_site_U_iso_or_equiv
O2 O-2 0.996 0.865 0.057 1 0.0
D8 D+1 0.0831 0.6446 0.9656 1 0.0
D1 D+1 0.9822 0.2043 0.9695 1 0.0
D10 D+1 -0.0728 0.3382 0.2183 1 0.0
O4 O-2 0.004 0.876 0.198 1 0.0
D5 D+1 0.0666 0.4109 0.0182 1 0.0
O1 O-2 0.994 0.134 0.948 1 0.0
O8 O-2 0.996 0.655 0.788 1 0.0
D16 D+1 0.7188 0.5421 0.4121 1 0.0
O16 O-2 0.195 0.642 0.518 1 0.0
D20 D+1 0.7024 0.5026 0.8647 1 0.0
O12 O-2 0.768 0.598 0.87 1 0.0
O14 O-2 0.3333 0.6667 0.814 1 0.0
D3 D+1 -0.0045 0.2172 0.7825 1 0.0
O3 O-2 0.004 0.146 0.805 1 0.0
O17 O-2 0.195 0.62 0.723 1 0.0
D4 D+1 0.0068 0.797 0.2156 1 0.0
S3 S+6 0.3333 0.6667 0.009 1 0.0
Ca2 Ca+2 0.994 0.189 0.125 1 0.0
D6 D+1 -0.0737 0.3673 0.0452 1 0.0
O5 O-2 0 0.348 0.047 1 0.0
D22 D+1 0.1698 0.6778 0.2111 0.633 0.0
Al2 Al+3 0 0 0.25 1 0.0
D2 D+1 0.0135 0.8056 0.0297 1 0.0
D17 D+1 0.3304 0.3862 0.1164 1 0.0
D18 D+1 0.2839 0.4894 0.1041 1 0.0
O10 O-2 0.744 0.593 0.374 1 0.0
Ca1 Ca+2 0.009 0.816 0.875 1 0.0
O19 O-2 0.197 0.637 0.243 0.633 0.0
D9 D+1 0.0816 0.406 0.2252 1 0.0
D21 D+1 0.2947 0.6806 0.2392 0.633 0.0
O7 O-2 0.007 0.345 0.199 1 0.0
O11 O-2 0.259 0.406 0.126 1 0.0
S2 S+6 0.3333 0.6667 0.75 1 0.0
D15 D+1 0.7082 0.5246 0.3421 1 0.0
O13 O-2 0.3333 0.6667 0.42 1 0.0
D13 D+1 0.2918 0.4745 0.6493 1 0.0
O6 O-2 0.01 0.663 0.958 1 0.0
O9 O-2 0.263 0.405 0.618 1 0.0
D11 D+1 0.9244 0.5611 0.7854 1 0.0
D14 D+1 0.293 0.4546 0.5797 1 0.0
D7 D+1 -0.072 0.5775 0.9658 1 0.0
O18 O-2 0.192 0.585 0.982 1 0.0
O15 O-2 0.3333 0.6667 0.07 1 0.0
D19 D+1 0.7144 0.6391 0.8814 1 0.0
Al1 Al+3 0 0 0 1 0.0
D12 D+1 0.0792 0.6517 0.7852 1 0.0
S1 S+6 0.3333 0.6667 0.491 1 0.0
